data_1556210
loop_
_publ_author_name
'Zhu, Xu'
'Wang, Yi-Feng'
'Ren, Wei'
'Zhang, Feng-Lian'
'Chiba, Shunsuke'

_publ_contact_author
;
Dr Shunsuke Chiba
Division of Chemistry and Biological Chemistry
School of Physical and Mathematical Sciences
Nanyang Technological University
21 Nanyang Link
Singapore 637371
Singapore
;
_publ_section_title
;
 TEMPO-mediated aliphatic C-H oxidation with oximes and hydrazones.
;
_journal_issue 13
_journal_name_full 'Organic letters'
_journal_page_first 3214
_journal_page_last 3217
_journal_paper_doi 10.1021/ol4014969
_journal_volume 15
_journal_year 2013
_chemical_formula_moiety 'C28 H22 N2 O'
_chemical_formula_sum 'C28 H22 N2 O'
_chemical_formula_weight 402.48
_space_group_IT_number 2
_space_group_name_Hall '-P 1'
_space_group_name_H-M_alt 'P -1'
_symmetry_cell_setting triclinic
_symmetry_space_group_name_H-M 'P -1'
_atom_sites_solution_hydrogens geom
_atom_sites_solution_primary direct
_atom_sites_solution_secondary difmap
_audit_creation_method SHELXL-97
_cell_angle_alpha 80.672(3)
_cell_angle_beta 74.688(3)
_cell_angle_gamma 68.604(2)
_cell_formula_units_Z 4
_cell_length_a 10.7757(6)
_cell_length_b 11.1883(7)
_cell_length_c 19.7287(12)
_cell_measurement_reflns_used 6888
_cell_measurement_temperature 103(2)
_cell_measurement_theta_max 27.67
_cell_measurement_theta_min 2.30
_cell_volume 2130.3(2)
_computing_cell_refinement 'Bruker SAINT'
_computing_data_collection 'Bruker APEX2'
_computing_data_reduction 'Bruker SAINT'
_computing_molecular_graphics 'Bruker SHELXTL'
_computing_publication_material 'Bruker SHELXTL'
_computing_structure_refinement 'SHELXL-97 (Sheldrick, 2008)'
_computing_structure_solution 'SHELXS-97 (Sheldrick, 2008)'
_diffrn_ambient_temperature 103(2)
_diffrn_measured_fraction_theta_full 0.999
_diffrn_measured_fraction_theta_max 0.976
_diffrn_measurement_device_type 'Bruker APEX-II CCD'
_diffrn_measurement_method '\f and \w scans'
_diffrn_radiation_monochromator graphite
_diffrn_radiation_source 'fine-focus sealed tube'
_diffrn_radiation_type MoK\a
_diffrn_radiation_wavelength 0.71073
_diffrn_reflns_av_R_equivalents 0.0455
_diffrn_reflns_av_sigmaI/netI 0.0587
_diffrn_reflns_limit_h_max 14
_diffrn_reflns_limit_h_min -14
_diffrn_reflns_limit_k_max 14
_diffrn_reflns_limit_k_min -14
_diffrn_reflns_limit_l_max 26
_diffrn_reflns_limit_l_min -25
_diffrn_reflns_number 28969
_diffrn_reflns_theta_full 25.00
_diffrn_reflns_theta_max 28.16
_diffrn_reflns_theta_min 1.96
_exptl_absorpt_coefficient_mu 0.077
_exptl_absorpt_correction_T_max 0.9909
_exptl_absorpt_correction_T_min 0.9700
_exptl_absorpt_correction_type multi-scan
_exptl_absorpt_process_details sadabs
_exptl_crystal_colour colourless
_exptl_crystal_density_diffrn 1.255
_exptl_crystal_density_method 'not measured'
_exptl_crystal_description plate
_exptl_crystal_F_000 848
_exptl_crystal_size_max 0.40
_exptl_crystal_size_mid 0.38
_exptl_crystal_size_min 0.12
_refine_diff_density_max 0.334
_refine_diff_density_min -0.317
_refine_diff_density_rms 0.079
_refine_ls_extinction_method none
_refine_ls_goodness_of_fit_ref 1.063
_refine_ls_hydrogen_treatment mixed
_refine_ls_matrix_type full
_refine_ls_number_parameters 567
_refine_ls_number_reflns 10199
_refine_ls_number_restraints 0
_refine_ls_restrained_S_all 1.063
_refine_ls_R_factor_all 0.0818
_refine_ls_R_factor_gt 0.0519
_refine_ls_shift/su_max 0.000
_refine_ls_shift/su_mean 0.000
_refine_ls_structure_factor_coef Fsqd
_refine_ls_weighting_details 'calc w=1/[\s^2^(Fo^2^)+(0.0777P)^2^+0.2557P] where P=(Fo^2^+2Fc^2^)/3'
_refine_ls_weighting_scheme calc
_refine_ls_wR_factor_gt 0.1266
_refine_ls_wR_factor_ref 0.1547
_reflns_number_gt 7302
_reflns_number_total 10199
_reflns_threshold_expression >2sigma(I)
_cod_data_source_file ol4014969_si_003.cif
_cod_data_source_block 4b?_Chiba
_cod_depositor_comments
;
The following automatic conversions were performed:

data item '_symmetry_cell_setting' value 'Triclinic' was changed to
'triclinic' in accordance with the
/home/saulius/struct/COD-crude-data/automatic-downloads/DataCite-retrospective/ACS/depositions/lib/dictionaries/cif_core.dic
dictionary named 'cif_core.dic' version 2.4.2 last updated on
2011-04-26.

Automatic conversion script
Id: cif_fix_values 6909 2019-04-08 15:41:33Z antanas 
;
_cod_original_sg_symbol_H-M P-1
_cod_database_code 1556210

loop_
_symmetry_equiv_pos_as_xyz
'x, y, z'
'-x, -y, -z'

loop_
_atom_site_label
_atom_site_type_symbol
_atom_site_fract_x
_atom_site_fract_y
_atom_site_fract_z
_atom_site_U_iso_or_equiv
_atom_site_adp_type
_atom_site_occupancy
_atom_site_symmetry_multiplicity
_atom_site_calc_flag
_atom_site_refinement_flags
C1 C 1.03915(15) 0.16911(15) 0.09979(9) 0.0203(4) Uani 1 1 d .
C2 C 0.92958(15) 0.12938(16) 0.08607(9) 0.0194(3) Uani 1 1 d .
C3 C 0.94326(18) 0.00040(17) 0.09974(10) 0.0274(4) Uani 1 1 d .
H3 H 1.0182 -0.0579 0.1181 0.033 Uiso 1 1 calc R
C4 C 0.84781(19) -0.04388(18) 0.08666(11) 0.0325(4) Uani 1 1 d .
H4 H 0.8566 -0.1321 0.0970 0.039 Uiso 1 1 calc R
C5 C 0.74051(17) 0.03931(18) 0.05876(10) 0.0297(4) Uani 1 1 d .
H5 H 0.6755 0.0084 0.0498 0.036 Uiso 1 1 calc R
C6 C 0.72721(17) 0.16680(18) 0.04382(10) 0.0280(4) Uani 1 1 d .
H6 H 0.6534 0.2238 0.0241 0.034 Uiso 1 1 calc R
C7 C 0.82123(16) 0.21305(17) 0.05735(10) 0.0242(4) Uani 1 1 d .
H7 H 0.8116 0.3015 0.0470 0.029 Uiso 1 1 calc R
C8 C 1.07623(14) 0.46778(15) 0.10340(8) 0.0169(3) Uani 1 1 d .
C9 C 1.18914(15) 0.51359(15) 0.10466(9) 0.0177(3) Uani 1 1 d .
C10 C 1.32503(15) 0.43132(16) 0.09144(9) 0.0209(4) Uani 1 1 d .
H10 H 1.3467 0.3451 0.0810 0.025 Uiso 1 1 calc R
C11 C 1.42814(16) 0.47605(17) 0.09355(9) 0.0236(4) Uani 1 1 d .
H11 H 1.5204 0.4199 0.0846 0.028 Uiso 1 1 calc R
C12 C 1.39816(16) 0.60113(16) 0.10843(10) 0.0237(4) Uani 1 1 d .
H12 H 1.4696 0.6309 0.1097 0.028 Uiso 1 1 calc R
C13 C 1.26422(17) 0.68298(17) 0.12149(10) 0.0273(4) Uani 1 1 d .
H13 H 1.2431 0.7692 0.1318 0.033 Uiso 1 1 calc R
C14 C 1.16021(16) 0.63896(16) 0.11948(10) 0.0235(4) Uani 1 1 d .
H14 H 1.0681 0.6956 0.1284 0.028 Uiso 1 1 calc R
C15 C 0.94273(15) 0.56729(15) 0.09718(9) 0.0181(3) Uani 1 1 d .
H15 H 0.9438 0.6280 0.0575 0.022 Uiso 1 1 calc R
C16 C 0.82035(15) 0.58117(15) 0.14134(9) 0.0172(3) Uani 1 1 d .
C17 C 0.69594(14) 0.68824(14) 0.12710(9) 0.0165(3) Uani 1 1 d .
C18 C 0.67837(15) 0.73041(15) 0.05872(9) 0.0184(3) Uani 1 1 d .
H18 H 0.7461 0.6895 0.0199 0.022 Uiso 1 1 calc R
C19 C 0.56287(16) 0.83164(16) 0.04674(10) 0.0225(4) Uani 1 1 d .
H19 H 0.5519 0.8591 -0.0001 0.027 Uiso 1 1 calc R
C20 C 0.46320(16) 0.89309(16) 0.10281(10) 0.0249(4) Uani 1 1 d .
H20 H 0.3840 0.9620 0.0945 0.030 Uiso 1 1 calc R
C21 C 0.48061(16) 0.85273(16) 0.17081(10) 0.0260(4) Uani 1 1 d .
H21 H 0.4136 0.8951 0.2094 0.031 Uiso 1 1 calc R
C22 C 0.59520(16) 0.75084(16) 0.18298(9) 0.0222(4) Uani 1 1 d .
H22 H 0.6053 0.7233 0.2300 0.027 Uiso 1 1 calc R
C23 C 0.80244(15) 0.49503(15) 0.20626(9) 0.0191(3) Uani 1 1 d .
C24 C 0.88890(17) 0.46382(17) 0.25315(9) 0.0257(4) Uani 1 1 d .
H24 H 0.9600 0.4992 0.2443 0.031 Uiso 1 1 calc R
C25 C 0.87076(18) 0.38118(19) 0.31257(10) 0.0330(5) Uani 1 1 d .
H25 H 0.9296 0.3601 0.3443 0.040 Uiso 1 1 calc R
C26 C 0.7674(2) 0.32932(19) 0.32573(10) 0.0346(5) Uani 1 1 d .
H26 H 0.7563 0.2720 0.3662 0.041 Uiso 1 1 calc R
C27 C 0.68054(19) 0.36044(18) 0.28030(10) 0.0323(4) Uani 1 1 d .
H27 H 0.6094 0.3250 0.2896 0.039 Uiso 1 1 calc R
C28 C 0.69724(17) 0.44328(17) 0.22120(10) 0.0246(4) Uani 1 1 d .
H28 H 0.6365 0.4653 0.1904 0.030 Uiso 1 1 calc R
C29 C 0.88418(15) 0.28903(15) 0.52072(9) 0.0195(3) Uani 1 1 d .
C30 C 0.83223(15) 0.35712(16) 0.58727(9) 0.0197(3) Uani 1 1 d .
C31 C 0.7496(2) 0.3209(2) 0.64769(10) 0.0339(5) Uani 1 1 d .
H31 H 0.7269 0.2460 0.6490 0.041 Uiso 1 1 calc R
C32 C 0.6999(2) 0.3923(2) 0.70584(11) 0.0396(5) Uani 1 1 d .
H32 H 0.6425 0.3667 0.7466 0.048 Uiso 1 1 calc R
C33 C 0.73297(18) 0.50031(18) 0.70527(10) 0.0311(4) Uani 1 1 d .
H33 H 0.6987 0.5494 0.7454 0.037 Uiso 1 1 calc R
C34 C 0.8159(2) 0.53623(19) 0.64621(11) 0.0349(5) Uani 1 1 d .
H34 H 0.8400 0.6102 0.6455 0.042 Uiso 1 1 calc R
C35 C 0.86476(19) 0.46546(18) 0.58762(10) 0.0319(4) Uani 1 1 d .
H35 H 0.9216 0.4918 0.5469 0.038 Uiso 1 1 calc R
C36 C 0.84350(15) 0.01861(16) 0.47101(9) 0.0195(3) Uani 1 1 d .
C37 C 0.87782(15) -0.04866(16) 0.40601(9) 0.0212(4) Uani 1 1 d .
C38 C 0.95281(18) -0.00870(18) 0.34292(10) 0.0297(4) Uani 1 1 d .
H38 H 0.9832 0.0615 0.3416 0.036 Uiso 1 1 calc R
C39 C 0.9830(2) -0.0704(2) 0.28262(11) 0.0402(5) Uani 1 1 d .
H39 H 1.0341 -0.0426 0.2400 0.048 Uiso 1 1 calc R
C40 C 0.9390(2) -0.1729(2) 0.28388(11) 0.0401(5) Uani 1 1 d .
H40 H 0.9599 -0.2151 0.2421 0.048 Uiso 1 1 calc R
C41 C 0.86517(18) -0.21361(19) 0.34549(11) 0.0327(5) Uani 1 1 d .
H41 H 0.8355 -0.2842 0.3464 0.039 Uiso 1 1 calc R
C42 C 0.83386(16) -0.15129(17) 0.40657(10) 0.0259(4) Uani 1 1 d .
H42 H 0.7821 -0.1791 0.4489 0.031 Uiso 1 1 calc R
C43 C 0.78363(16) -0.03946(16) 0.53878(9) 0.0208(4) Uani 1 1 d .
H43 H 0.8378 -0.1226 0.5541 0.025 Uiso 1 1 calc R
C44 C 0.66014(15) 0.01373(15) 0.58088(9) 0.0194(3) Uani 1 1 d .
C45 C 0.61885(16) -0.04803(15) 0.65166(9) 0.0197(3) Uani 1 1 d .
C46 C 0.71530(17) -0.11713(16) 0.69204(9) 0.0239(4) Uani 1 1 d .
H46 H 0.8086 -0.1253 0.6737 0.029 Uiso 1 1 calc R
C47 C 0.67673(19) -0.17353(17) 0.75809(10) 0.0290(4) Uani 1 1 d .
H47 H 0.7432 -0.2199 0.7849 0.035 Uiso 1 1 calc R
C48 C 0.54104(19) -0.16240(18) 0.78514(10) 0.0311(4) Uani 1 1 d .
H48 H 0.5146 -0.2016 0.8305 0.037 Uiso 1 1 calc R
C49 C 0.44369(18) -0.09432(17) 0.74633(10) 0.0292(4) Uani 1 1 d .
H49 H 0.3506 -0.0870 0.7650 0.035 Uiso 1 1 calc R
C50 C 0.48212(17) -0.03703(17) 0.68038(9) 0.0243(4) Uani 1 1 d .
H50 H 0.4147 0.0104 0.6543 0.029 Uiso 1 1 calc R
C51 C 0.56114(15) 0.13772(16) 0.55863(9) 0.0214(4) Uani 1 1 d .
C52 C 0.53552(17) 0.16060(19) 0.49127(10) 0.0294(4) Uani 1 1 d .
H52 H 0.5774 0.0946 0.4594 0.035 Uiso 1 1 calc R
C53 C 0.4491(2) 0.2795(2) 0.47053(12) 0.0442(6) Uani 1 1 d .
H53 H 0.4310 0.2942 0.4248 0.053 Uiso 1 1 calc R
C54 C 0.3892(2) 0.3768(2) 0.51621(14) 0.0518(6) Uani 1 1 d .
H54 H 0.3324 0.4589 0.5013 0.062 Uiso 1 1 calc R
C55 C 0.4122(2) 0.35441(19) 0.58339(13) 0.0431(5) Uani 1 1 d .
H55 H 0.3703 0.4209 0.6150 0.052 Uiso 1 1 calc R
C56 C 0.49577(17) 0.23563(17) 0.60485(11) 0.0300(4) Uani 1 1 d .
H56 H 0.5090 0.2203 0.6516 0.036 Uiso 1 1 calc R
N1 N 1.01018(13) 0.29905(13) 0.09788(8) 0.0195(3) Uani 1 1 d .
H1N H 0.925(2) 0.3529(18) 0.0964(10) 0.028(5) Uiso 1 1 d .
N2 N 1.10808(12) 0.34507(13) 0.10392(7) 0.0187(3) Uani 1 1 d .
N3 N 0.84571(14) 0.18433(14) 0.52311(8) 0.0207(3) Uani 1 1 d .
H3N H 0.801(2) 0.158(2) 0.5643(12) 0.036(6) Uiso 1 1 d .
N4 N 0.87719(13) 0.12046(13) 0.46375(7) 0.0203(3) Uani 1 1 d .
O1 O 1.14634(12) 0.09099(11) 0.11102(8) 0.0339(3) Uani 1 1 d .
O2 O 0.95391(12) 0.32553(12) 0.46797(6) 0.0265(3) Uani 1 1 d .

loop_
_atom_site_aniso_label
_atom_site_aniso_U_11
_atom_site_aniso_U_22
_atom_site_aniso_U_33
_atom_site_aniso_U_23
_atom_site_aniso_U_13
_atom_site_aniso_U_12
C1 0.0182(7) 0.0184(9) 0.0244(9) -0.0037(7) -0.0048(7) -0.0053(6)
C2 0.0175(7) 0.0215(9) 0.0204(9) -0.0048(7) -0.0011(6) -0.0089(6)
C3 0.0291(9) 0.0197(9) 0.0358(11) -0.0013(8) -0.0127(8) -0.0076(7)
C4 0.0389(10) 0.0194(9) 0.0455(13) -0.0008(9) -0.0128(9) -0.0154(8)
C5 0.0239(8) 0.0320(11) 0.0401(12) -0.0111(9) -0.0050(8) -0.0154(8)
C6 0.0208(8) 0.0305(10) 0.0358(11) -0.0078(8) -0.0096(8) -0.0075(7)
C7 0.0239(8) 0.0194(9) 0.0313(10) -0.0029(8) -0.0073(7) -0.0082(7)
C8 0.0144(7) 0.0195(9) 0.0173(9) -0.0022(7) -0.0028(6) -0.0066(6)
C9 0.0166(7) 0.0200(9) 0.0180(9) -0.0003(7) -0.0054(6) -0.0074(6)
C10 0.0179(7) 0.0201(9) 0.0258(10) -0.0040(7) -0.0060(7) -0.0058(6)
C11 0.0150(7) 0.0274(10) 0.0279(10) -0.0040(8) -0.0046(7) -0.0061(7)
C12 0.0194(8) 0.0258(9) 0.0311(10) 0.0008(8) -0.0086(7) -0.0128(7)
C13 0.0243(8) 0.0207(9) 0.0401(12) -0.0058(8) -0.0095(8) -0.0084(7)
C14 0.0150(7) 0.0223(9) 0.0332(10) -0.0052(8) -0.0062(7) -0.0043(6)
C15 0.0169(7) 0.0167(8) 0.0234(9) -0.0005(7) -0.0078(7) -0.0066(6)
C16 0.0167(7) 0.0161(8) 0.0214(9) -0.0036(7) -0.0073(6) -0.0057(6)
C17 0.0136(7) 0.0142(8) 0.0232(9) -0.0002(7) -0.0048(6) -0.0065(6)
C18 0.0150(7) 0.0181(8) 0.0233(9) -0.0020(7) -0.0038(6) -0.0070(6)
C19 0.0207(8) 0.0213(9) 0.0291(10) 0.0048(7) -0.0107(7) -0.0105(7)
C20 0.0162(7) 0.0161(9) 0.0416(12) 0.0014(8) -0.0081(7) -0.0049(6)
C21 0.0192(8) 0.0187(9) 0.0365(11) -0.0063(8) 0.0010(7) -0.0056(7)
C22 0.0213(8) 0.0218(9) 0.0233(9) -0.0028(7) -0.0038(7) -0.0076(7)
C23 0.0177(7) 0.0170(8) 0.0192(9) -0.0027(7) -0.0036(6) -0.0021(6)
C24 0.0204(8) 0.0290(10) 0.0233(10) -0.0059(8) -0.0053(7) -0.0014(7)
C25 0.0289(9) 0.0371(12) 0.0202(10) -0.0028(8) -0.0081(8) 0.0057(8)
C26 0.0392(10) 0.0253(10) 0.0241(11) 0.0047(8) -0.0022(8) 0.0005(8)
C27 0.0362(10) 0.0259(10) 0.0306(11) 0.0028(8) -0.0012(8) -0.0121(8)
C28 0.0250(8) 0.0236(9) 0.0248(10) 0.0013(8) -0.0053(7) -0.0091(7)
C29 0.0175(7) 0.0177(8) 0.0207(9) 0.0015(7) -0.0071(7) -0.0021(6)
C30 0.0178(7) 0.0201(9) 0.0188(9) -0.0016(7) -0.0059(6) -0.0023(6)
C31 0.0447(11) 0.0396(12) 0.0263(11) -0.0087(9) 0.0001(9) -0.0274(9)
C32 0.0450(11) 0.0548(14) 0.0262(11) -0.0141(10) 0.0069(9) -0.0307(10)
C33 0.0320(9) 0.0348(11) 0.0264(11) -0.0137(9) -0.0031(8) -0.0087(8)
C34 0.0451(11) 0.0283(11) 0.0345(12) -0.0096(9) -0.0036(9) -0.0167(9)
C35 0.0373(10) 0.0324(11) 0.0260(11) -0.0059(8) 0.0025(8) -0.0169(8)
C36 0.0137(7) 0.0197(9) 0.0208(9) -0.0035(7) -0.0047(6) 0.0006(6)
C37 0.0154(7) 0.0222(9) 0.0218(9) -0.0055(7) -0.0058(7) 0.0015(6)
C38 0.0318(9) 0.0298(10) 0.0239(10) -0.0065(8) -0.0027(8) -0.0070(8)
C39 0.0482(12) 0.0445(13) 0.0225(11) -0.0078(9) 0.0002(9) -0.0127(10)
C40 0.0431(11) 0.0472(13) 0.0280(12) -0.0200(10) -0.0055(9) -0.0074(10)
C41 0.0276(9) 0.0333(11) 0.0392(12) -0.0153(9) -0.0105(9) -0.0050(8)
C42 0.0190(8) 0.0280(10) 0.0280(10) -0.0081(8) -0.0050(7) -0.0025(7)
C43 0.0218(8) 0.0167(8) 0.0228(9) -0.0026(7) -0.0070(7) -0.0032(6)
C44 0.0190(7) 0.0189(9) 0.0208(9) -0.0049(7) -0.0062(7) -0.0042(6)
C45 0.0224(8) 0.0167(8) 0.0185(9) -0.0043(7) -0.0034(7) -0.0046(6)
C46 0.0224(8) 0.0204(9) 0.0249(10) -0.0022(7) -0.0043(7) -0.0032(7)
C47 0.0345(9) 0.0209(9) 0.0273(11) 0.0008(8) -0.0103(8) -0.0031(8)
C48 0.0405(10) 0.0235(10) 0.0249(10) 0.0017(8) -0.0026(8) -0.0105(8)
C49 0.0275(9) 0.0276(10) 0.0296(11) -0.0049(8) 0.0017(8) -0.0105(8)
C50 0.0233(8) 0.0244(9) 0.0239(10) -0.0045(8) -0.0049(7) -0.0058(7)
C51 0.0157(7) 0.0216(9) 0.0237(9) 0.0002(7) -0.0038(7) -0.0036(6)
C52 0.0191(8) 0.0370(11) 0.0273(10) 0.0028(8) -0.0060(7) -0.0055(7)
C53 0.0279(10) 0.0561(15) 0.0387(13) 0.0185(11) -0.0139(9) -0.0076(10)
C54 0.0345(11) 0.0318(12) 0.0679(18) 0.0150(12) -0.0136(11) 0.0069(9)
C55 0.0327(10) 0.0233(11) 0.0601(16) -0.0059(10) -0.0050(10) 0.0035(8)
C56 0.0249(9) 0.0252(10) 0.0342(11) -0.0050(8) -0.0054(8) -0.0014(7)
N1 0.0139(6) 0.0163(7) 0.0300(9) -0.0032(6) -0.0062(6) -0.0054(5)
N2 0.0152(6) 0.0208(7) 0.0225(8) -0.0043(6) -0.0042(5) -0.0080(5)
N3 0.0230(7) 0.0212(8) 0.0157(8) -0.0029(6) -0.0028(6) -0.0053(6)
N4 0.0191(6) 0.0211(8) 0.0179(8) -0.0042(6) -0.0055(6) -0.0013(5)
O1 0.0230(6) 0.0206(7) 0.0600(10) -0.0062(6) -0.0192(6) -0.0015(5)
O2 0.0308(6) 0.0279(7) 0.0196(7) -0.0004(5) -0.0019(5) -0.0115(5)

loop_
_atom_type_symbol
_atom_type_description
_atom_type_scat_dispersion_real
_atom_type_scat_dispersion_imag
_atom_type_scat_source
C C 0.0033 0.0016 'International Tables Vol C Tables 4.2.6.8 and 6.1.1.4'
H H 0.0000 0.0000 'International Tables Vol C Tables 4.2.6.8 and 6.1.1.4'
O O 0.0106 0.0060 'International Tables Vol C Tables 4.2.6.8 and 6.1.1.4'
N N 0.0061 0.0033 'International Tables Vol C Tables 4.2.6.8 and 6.1.1.4'

loop_
_geom_angle_atom_site_label_1
_geom_angle_atom_site_label_2
_geom_angle_atom_site_label_3
_geom_angle
O1 C1 N1 122.71(14)
O1 C1 C2 122.22(15)
N1 C1 C2 115.06(13)
C3 C2 C7 119.27(14)
C3 C2 C1 116.92(14)
C7 C2 C1 123.73(15)
C2 C3 C4 120.13(16)
C2 C3 H3 119.9
C4 C3 H3 119.9
C5 C4 C3 120.35(16)
C5 C4 H4 119.8
C3 C4 H4 119.8
C6 C5 C4 120.06(15)
C6 C5 H5 120.0
C4 C5 H5 120.0
C5 C6 C7 120.31(16)
C5 C6 H6 119.8
C7 C6 H6 119.8
C6 C7 C2 119.86(16)
C6 C7 H7 120.1
C2 C7 H7 120.1
N2 C8 C15 126.97(13)
N2 C8 C9 115.67(13)
C15 C8 C9 117.24(13)
C14 C9 C10 119.02(13)
C14 C9 C8 120.07(13)
C10 C9 C8 120.91(14)
C11 C10 C9 119.76(15)
C11 C10 H10 120.1
C9 C10 H10 120.1
C12 C11 C10 120.74(15)
C12 C11 H11 119.6
C10 C11 H11 119.6
C11 C12 C13 119.83(14)
C11 C12 H12 120.1
C13 C12 H12 120.1
C12 C13 C14 119.82(16)
C12 C13 H13 120.1
C14 C13 H13 120.1
C9 C14 C13 120.83(15)
C9 C14 H14 119.6
C13 C14 H14 119.6
C16 C15 C8 127.35(15)
C16 C15 H15 116.3
C8 C15 H15 116.3
C15 C16 C23 122.65(14)
C15 C16 C17 120.13(15)
C23 C16 C17 117.20(13)
C18 C17 C22 118.36(14)
C18 C17 C16 121.68(14)
C22 C17 C16 119.94(15)
C19 C18 C17 120.64(16)
C19 C18 H18 119.7
C17 C18 H18 119.7
C18 C19 C20 120.47(16)
C18 C19 H19 119.8
C20 C19 H19 119.8
C21 C20 C19 119.24(15)
C21 C20 H20 120.4
C19 C20 H20 120.4
C20 C21 C22 120.41(16)
C20 C21 H21 119.8
C22 C21 H21 119.8
C21 C22 C17 120.87(16)
C21 C22 H22 119.6
C17 C22 H22 119.6
C28 C23 C24 118.76(16)
C28 C23 C16 119.67(14)
C24 C23 C16 121.56(14)
C25 C24 C23 120.01(17)
C25 C24 H24 120.0
C23 C24 H24 120.0
C26 C25 C24 120.27(17)
C26 C25 H25 119.9
C24 C25 H25 119.9
C27 C26 C25 120.29(18)
C27 C26 H26 119.9
C25 C26 H26 119.9
C26 C27 C28 119.87(18)
C26 C27 H27 120.1
C28 C27 H27 120.1
C27 C28 C23 120.78(16)
C27 C28 H28 119.6
C23 C28 H28 119.6
O2 C29 N3 122.55(15)
O2 C29 C30 122.36(15)
N3 C29 C30 115.08(15)
C35 C30 C31 117.97(16)
C35 C30 C29 117.83(16)
C31 C30 C29 124.15(15)
C32 C31 C30 120.87(17)
C32 C31 H31 119.6
C30 C31 H31 119.6
C33 C32 C31 120.46(19)
C33 C32 H32 119.8
C31 C32 H32 119.8
C34 C33 C32 119.25(17)
C34 C33 H33 120.4
C32 C33 H33 120.4
C33 C34 C35 120.36(18)
C33 C34 H34 119.8
C35 C34 H34 119.8
C30 C35 C34 121.09(18)
C30 C35 H35 119.5
C34 C35 H35 119.5
N4 C36 C43 125.25(15)
N4 C36 C37 115.99(15)
C43 C36 C37 118.61(14)
C42 C37 C38 118.77(16)
C42 C37 C36 120.51(16)
C38 C37 C36 120.71(15)
C39 C38 C37 120.48(18)
C39 C38 H38 119.8
C37 C38 H38 119.8
C38 C39 C40 120.2(2)
C38 C39 H39 119.9
C40 C39 H39 119.9
C41 C40 C39 120.09(18)
C41 C40 H40 120.0
C39 C40 H40 120.0
C40 C41 C42 119.96(18)
C40 C41 H41 120.0
C42 C41 H41 120.0
C37 C42 C41 120.46(18)
C37 C42 H42 119.8
C41 C42 H42 119.8
C44 C43 C36 126.54(15)
C44 C43 H43 116.7
C36 C43 H43 116.7
C43 C44 C45 121.07(15)
C43 C44 C51 121.19(16)
C45 C44 C51 117.74(14)
C50 C45 C46 118.07(16)
C50 C45 C44 120.90(14)
C46 C45 C44 121.02(14)
C47 C46 C45 121.02(16)
C47 C46 H46 119.5
C45 C46 H46 119.5
C46 C47 C48 119.88(17)
C46 C47 H47 120.1
C48 C47 H47 120.1
C47 C48 C49 120.20(18)
C47 C48 H48 119.9
C49 C48 H48 119.9
C50 C49 C48 119.94(16)
C50 C49 H49 120.0
C48 C49 H49 120.0
C49 C50 C45 120.88(16)
C49 C50 H50 119.6
C45 C50 H50 119.6
C52 C51 C56 118.58(16)
C52 C51 C44 121.42(15)
C56 C51 C44 119.96(15)
C53 C52 C51 120.25(19)
C53 C52 H52 119.9
C51 C52 H52 119.9
C54 C53 C52 120.3(2)
C54 C53 H53 119.9
C52 C53 H53 119.9
C55 C54 C53 119.91(19)
C55 C54 H54 120.0
C53 C54 H54 120.0
C54 C55 C56 120.1(2)
C54 C55 H55 119.9
C56 C55 H55 119.9
C55 C56 C51 120.80(19)
C55 C56 H56 119.6
C51 C56 H56 119.6
C1 N1 N2 119.44(12)
C1 N1 H1N 119.4(12)
N2 N1 H1N 120.9(12)
C8 N2 N1 117.72(12)
C29 N3 N4 120.54(15)
C29 N3 H3N 118.7(13)
N4 N3 H3N 120.8(13)
C36 N4 N3 116.88(14)

loop_
_geom_bond_atom_site_label_1
_geom_bond_atom_site_label_2
_geom_bond_distance
C1 O1 1.2178(18)
C1 N1 1.367(2)
C1 C2 1.502(2)
C2 C3 1.384(2)
C2 C7 1.393(2)
C3 C4 1.387(2)
C3 H3 0.9500
C4 C5 1.375(3)
C4 H4 0.9500
C5 C6 1.371(3)
C5 H5 0.9500
C6 C7 1.391(2)
C6 H6 0.9500
C7 H7 0.9500
C8 N2 1.287(2)
C8 C15 1.485(2)
C8 C9 1.4895(19)
C9 C14 1.384(2)
C9 C10 1.397(2)
C10 C11 1.387(2)
C10 H10 0.9500
C11 C12 1.379(2)
C11 H11 0.9500
C12 C13 1.380(2)
C12 H12 0.9500
C13 C14 1.390(2)
C13 H13 0.9500
C14 H14 0.9500
C15 C16 1.345(2)
C15 H15 0.9500
C16 C23 1.487(2)
C16 C17 1.493(2)
C17 C18 1.393(2)
C17 C22 1.396(2)
C18 C19 1.388(2)
C18 H18 0.9500
C19 C20 1.389(2)
C19 H19 0.9500
C20 C21 1.383(3)
C20 H20 0.9500
C21 C22 1.387(2)
C21 H21 0.9500
C22 H22 0.9500
C23 C28 1.398(2)
C23 C24 1.400(2)
C24 C25 1.388(3)
C24 H24 0.9500
C25 C26 1.383(3)
C25 H25 0.9500
C26 C27 1.380(3)
C26 H26 0.9500
C27 C28 1.383(3)
C27 H27 0.9500
C28 H28 0.9500
C29 O2 1.220(2)
C29 N3 1.368(2)
C29 C30 1.498(2)
C30 C35 1.381(2)
C30 C31 1.387(3)
C31 C32 1.379(3)
C31 H31 0.9500
C32 C33 1.377(3)
C32 H32 0.9500
C33 C34 1.371(3)
C33 H33 0.9500
C34 C35 1.382(3)
C34 H34 0.9500
C35 H35 0.9500
C36 N4 1.293(2)
C36 C43 1.481(2)
C36 C37 1.486(2)
C37 C42 1.390(2)
C37 C38 1.398(3)
C38 C39 1.377(3)
C38 H38 0.9500
C39 C40 1.386(3)
C39 H39 0.9500
C40 C41 1.376(3)
C40 H40 0.9500
C41 C42 1.392(3)
C41 H41 0.9500
C42 H42 0.9500
C43 C44 1.347(2)
C43 H43 0.9500
C44 C45 1.486(2)
C44 C51 1.492(2)
C45 C50 1.399(2)
C45 C46 1.401(2)
C46 C47 1.381(3)
C46 H46 0.9500
C47 C48 1.384(3)
C47 H47 0.9500
C48 C49 1.385(3)
C48 H48 0.9500
C49 C50 1.383(3)
C49 H49 0.9500
C50 H50 0.9500
C51 C52 1.393(2)
C51 C56 1.396(2)
C52 C53 1.388(3)
C52 H52 0.9500
C53 C54 1.382(3)
C53 H53 0.9500
C54 C55 1.379(3)
C54 H54 0.9500
C55 C56 1.379(3)
C55 H55 0.9500
C56 H56 0.9500
N1 N2 1.3693(16)
N1 H1N 0.905(19)
N3 N4 1.3717(19)
N3 H3N 0.89(2)
